data_4109913
loop_
_publ_author_name
'Mar\'ia L. Buil'
'Miguel A. Esteruelas'
'Karin Garc\'es'
'Montserrat Oliv\'an'
'Enrique O\~nate'

_publ_contact_author
;
  Dr. Enrique O\~nate
  Departamento de Qu\'imica Inorg\'anica - I.C.M.A.
  Universidad de Zaragoza - C.S.I.C.
  50009 Zaragoza, Spain
;
_publ_contact_author_email enriqueo@unizar.es
_publ_section_title
;
 Understanding the Formation of N-H Tautomers from \a-Substituted
 Pyridines: Tautomerization of 2-Ethylpyridine Promoted by Osmium
;
_journal_name_full 'Journal of the American Chemical Society'
_journal_page_first 10998
_journal_page_last 10999
_journal_paper_doi 10.1021/ja073673r
_journal_volume 129
_journal_year 2007
_chemical_formula_sum 'C34 H59 B F4 O2 Os P2'
_chemical_formula_weight 838.76
_chemical_name_systematic
; 
 ? 
;
_space_group_IT_number 19
_symmetry_cell_setting orthorhombic
_symmetry_space_group_name_Hall 'P 2ac 2ab'
_symmetry_space_group_name_H-M 'P 21 21 21'
_atom_sites_solution_hydrogens geom
_atom_sites_solution_primary direct
_atom_sites_solution_secondary difmap
_audit_creation_method SHELXL-97
_cell_angle_alpha 90.00
_cell_angle_beta 90.00
_cell_angle_gamma 90.00
_cell_formula_units_Z 4
_cell_length_a 12.452(2)
_cell_length_b 16.517(3)
_cell_length_c 18.408(3)
_cell_measurement_reflns_used 1432
_cell_measurement_temperature 100(2)
_cell_measurement_theta_max 26
_cell_measurement_theta_min 2
_cell_volume 3786.0(11)
_computing_cell_refinement 'SAINT+ v. 6.1 (Bruker AXS, 2000)'
_computing_data_collection 'SMART v. 5.625 (Bruker AXS, 2000)'
_computing_data_reduction 'SAINT+ v. 6.1 (Bruker AXS, 2000)'
_computing_molecular_graphics 'XP, SHELXTL v. 6.1 (Bruker, 2000)'
_computing_publication_material 'XCIF, SHELXTL v. 6.1 (Bruker, 2000)'
_computing_structure_refinement 'SHELXL-97 (Sheldrick, 1997)'
_computing_structure_solution 'SHELXS-97 (Sheldrick, 1990)'
_diffrn_ambient_temperature 100(2)
_diffrn_detector_area_resol_mean 8.26
_diffrn_measured_fraction_theta_full 1.000
_diffrn_measured_fraction_theta_max 1.000
_diffrn_measurement_device_type 'Bruker SMART APEX CCD system'
_diffrn_measurement_method '\w rotations with narrow frames'
_diffrn_radiation_monochromator graphite
_diffrn_radiation_source 'fine-focus sealed tube'
_diffrn_radiation_type MoK\a
_diffrn_radiation_wavelength 0.71073
_diffrn_reflns_av_R_equivalents 0.1402
_diffrn_reflns_av_sigmaI/netI 0.1200
_diffrn_reflns_limit_h_max 14
_diffrn_reflns_limit_h_min -13
_diffrn_reflns_limit_k_max 19
_diffrn_reflns_limit_k_min -19
_diffrn_reflns_limit_l_max 21
_diffrn_reflns_limit_l_min -21
_diffrn_reflns_number 28962
_diffrn_reflns_theta_full 25.00
_diffrn_reflns_theta_max 25.00
_diffrn_reflns_theta_min 1.66
_diffrn_standards_number 'no decay'
_exptl_absorpt_coefficient_mu 3.500
_exptl_absorpt_correction_T_max 0.872
_exptl_absorpt_correction_T_min 0.678
_exptl_absorpt_correction_type multi-scan
_exptl_absorpt_process_details
;
 Absorption correction performed with SADABS program. This is based on the
 method of Blessing: Blessing, R. H., Acta Crystallogr., Sect. A 1995, 51, 33.
  
 SADABS: Area-Detector Absorption Correction. Bruker-AXS 
  within SAINT+ package, v. 6.1 (2000).
;
_exptl_crystal_colour orange
_exptl_crystal_density_diffrn 1.472
_exptl_crystal_description 'irregular block'
_exptl_crystal_F_000 1704
_exptl_crystal_size_max 0.08
_exptl_crystal_size_mid 0.06
_exptl_crystal_size_min 0.04
_refine_diff_density_max 1.254
_refine_diff_density_min -2.031
_refine_diff_density_rms 0.158
_refine_ls_abs_structure_details 'Flack H D (1983), Acta Cryst. A39, 876-881'
_refine_ls_abs_structure_Flack 0.010(14)
_refine_ls_extinction_method none
_refine_ls_goodness_of_fit_ref 1.059
_refine_ls_hydrogen_treatment mixed
_refine_ls_matrix_type full
_refine_ls_number_parameters 418
_refine_ls_number_reflns 6672
_refine_ls_number_restraints 8
_refine_ls_restrained_S_all 1.059
_refine_ls_R_factor_all 0.0843
_refine_ls_R_factor_gt 0.0650
_refine_ls_shift/su_max 0.004
_refine_ls_shift/su_mean 0.000
_refine_ls_structure_factor_coef Fsqd
_refine_ls_weighting_details 'calc w=1/[\s^2^(Fo^2^)+(0.0412P)^2^+0.0000P] where P=(Fo^2^+2Fc^2^)/3'
_refine_ls_weighting_scheme calc
_refine_ls_wR_factor_gt 0.1179
_refine_ls_wR_factor_ref 0.1246
_reflns_number_gt 5471
_reflns_number_total 6672
_reflns_threshold_expression >2sigma(I)
_cod_data_source_file ja073673rsi20070717_033926_1.cif
_cod_data_source_block mae250as
_cod_original_cell_volume 3785.7(11)
_cod_database_code 4109913

loop_
_symmetry_equiv_pos_as_xyz
'x, y, z'
'-x+1/2, -y, z+1/2'
'-x, y+1/2, -z+1/2'
'x+1/2, -y+1/2, -z'

loop_
_atom_site_label
_atom_site_type_symbol
_atom_site_fract_x
_atom_site_fract_y
_atom_site_fract_z
_atom_site_U_iso_or_equiv
_atom_site_adp_type
_atom_site_occupancy
_atom_site_symmetry_multiplicity
_atom_site_calc_flag
_atom_site_refinement_flags
Os1 Os 0.22134(4) 0.35659(2) 0.22894(2) 0.02487(13) Uani 1 1 d D
H01 H 0.221(9) 0.437(4) 0.276(5) 0.040 Uiso 1 1 d D
H02 H 0.182(8) 0.448(2) 0.225(7) 0.040 Uiso 1 1 d D
P1 P 0.0524(3) 0.30609(15) 0.2728(2) 0.0265(7) Uani 1 1 d .
P2 P 0.3841(3) 0.42546(18) 0.19886(17) 0.0291(8) Uani 1 1 d .
F1 F 0.0707(9) 0.1440(7) 0.5641(7) 0.113(4) Uani 1 1 d .
F2 F 0.1373(11) 0.2725(6) 0.5451(7) 0.122(5) Uani 1 1 d .
F3 F 0.2025(18) 0.1684(7) 0.4982(8) 0.204(9) Uani 1 1 d .
F4 F 0.2243(11) 0.1801(6) 0.6113(7) 0.140(6) Uani 1 1 d .
O1 O 0.2558(6) 0.2505(4) 0.1685(4) 0.024(2) Uani 1 1 d .
O2 O 0.3039(7) 0.2848(5) 0.3088(5) 0.039(2) Uani 1 1 d .
B1 B 0.160(2) 0.1923(11) 0.5596(10) 0.058(6) Uani 1 1 d .
C1 C 0.1551(11) 0.3806(6) 0.1305(6) 0.029(3) Uani 1 1 d .
C2 C 0.0995(11) 0.4512(7) 0.1054(7) 0.031(3) Uani 1 1 d .
H2 H 0.0958 0.4960 0.1358 0.037 Uiso 1 1 calc R
C3 C 0.0507(11) 0.4559(7) 0.0375(7) 0.037(4) Uani 1 1 d .
H3 H 0.0169 0.5033 0.0229 0.044 Uiso 1 1 calc R
C4 C 0.0530(11) 0.3884(8) -0.0087(8) 0.042(4) Uani 1 1 d .
H4 H 0.0150 0.3897 -0.0522 0.051 Uiso 1 1 calc R
C5 C 0.1093(10) 0.3221(7) 0.0090(7) 0.032(3) Uani 1 1 d .
H5 H 0.1136 0.2790 -0.0234 0.039 Uiso 1 1 calc R
C6 C 0.1627(10) 0.3175(7) 0.0776(7) 0.028(3) Uani 1 1 d .
C7 C 0.2232(11) 0.2487(5) 0.1026(6) 0.026(3) Uani 1 1 d .
C8 C 0.2477(9) 0.1728(6) 0.0614(6) 0.025(3) Uani 1 1 d .
C9 C 0.2687(11) 0.1732(6) -0.0120(7) 0.033(3) Uani 1 1 d .
H9 H 0.2728 0.2221 -0.0369 0.039 Uiso 1 1 calc R
C10 C 0.2841(13) 0.0998(8) -0.0496(7) 0.043(3) Uani 1 1 d .
H10 H 0.2952 0.1003 -0.0995 0.052 Uiso 1 1 calc R
C11 C 0.2828(12) 0.0288(7) -0.0135(7) 0.041(3) Uani 1 1 d .
H11 H 0.2949 -0.0195 -0.0383 0.049 Uiso 1 1 calc R
C12 C 0.2636(11) 0.0279(7) 0.0597(7) 0.040(4) Uani 1 1 d .
H12 H 0.2620 -0.0213 0.0842 0.048 Uiso 1 1 calc R
C13 C 0.2464(9) 0.0995(7) 0.0983(7) 0.031(3) Uani 1 1 d .
H13 H 0.2343 0.0981 0.1482 0.037 Uiso 1 1 calc R
C14 C 0.3350(13) 0.2790(9) 0.3715(10) 0.058(4) Uani 1 1 d .
C15 C 0.3178(11) 0.3493(10) 0.4282(8) 0.061(4) Uani 1 1 d .
H15A H 0.2816 0.3937 0.4051 0.091 Uiso 1 1 calc R
H15B H 0.3862 0.3672 0.4461 0.091 Uiso 1 1 calc R
H15C H 0.2750 0.3299 0.4679 0.091 Uiso 1 1 calc R
C16 C 0.3939(14) 0.1997(10) 0.3942(9) 0.079(6) Uani 1 1 d .
H16A H 0.3545 0.1736 0.4324 0.119 Uiso 1 1 calc R
H16B H 0.4648 0.2126 0.4110 0.119 Uiso 1 1 calc R
H16C H 0.3986 0.1641 0.3531 0.119 Uiso 1 1 calc R
C17 C -0.0454(11) 0.2718(7) 0.2022(7) 0.036(4) Uani 1 1 d .
H17 H -0.0364 0.3099 0.1618 0.043 Uiso 1 1 calc R
C18 C -0.1666(10) 0.2751(7) 0.2208(8) 0.039(3) Uani 1 1 d .
H18A H -0.2074 0.2535 0.1810 0.059 Uiso 1 1 calc R
H18B H -0.1875 0.3302 0.2294 0.059 Uiso 1 1 calc R
H18C H -0.1801 0.2435 0.2636 0.059 Uiso 1 1 calc R
C19 C -0.0203(11) 0.1880(6) 0.1696(7) 0.034(3) Uani 1 1 d .
H19A H -0.0512 0.1466 0.1996 0.050 Uiso 1 1 calc R
H19B H 0.0561 0.1806 0.1672 0.050 Uiso 1 1 calc R
H19C H -0.0501 0.1846 0.1216 0.050 Uiso 1 1 calc R
C20 C 0.0640(10) 0.2227(7) 0.3410(7) 0.030(3) Uani 1 1 d .
H20 H 0.1074 0.2458 0.3803 0.036 Uiso 1 1 calc R
C21 C -0.0368(12) 0.1963(8) 0.3769(7) 0.043(4) Uani 1 1 d .
H21A H -0.0771 0.1627 0.3442 0.064 Uiso 1 1 calc R
H21B H -0.0787 0.2429 0.3897 0.064 Uiso 1 1 calc R
H21C H -0.0197 0.1661 0.4199 0.064 Uiso 1 1 calc R
C22 C 0.1276(10) 0.1494(7) 0.3152(7) 0.038(3) Uani 1 1 d .
H22A H 0.1559 0.1210 0.3565 0.057 Uiso 1 1 calc R
H22B H 0.1857 0.1670 0.2848 0.057 Uiso 1 1 calc R
H22C H 0.0813 0.1141 0.2882 0.057 Uiso 1 1 calc R
C23 C -0.0259(10) 0.3829(6) 0.3205(7) 0.029(3) Uani 1 1 d .
H23 H -0.0946 0.3576 0.3329 0.034 Uiso 1 1 calc R
C24 C 0.0240(13) 0.4121(8) 0.3932(7) 0.050(4) Uani 1 1 d .
H24A H 0.0935 0.4352 0.3841 0.074 Uiso 1 1 calc R
H24B H 0.0311 0.3670 0.4257 0.074 Uiso 1 1 calc R
H24C H -0.0217 0.4523 0.4147 0.074 Uiso 1 1 calc R
C25 C -0.0520(11) 0.4554(6) 0.2754(8) 0.042(3) Uani 1 1 d .
H25A H -0.1102 0.4846 0.2974 0.063 Uiso 1 1 calc R
H25B H -0.0726 0.4383 0.2276 0.063 Uiso 1 1 calc R
H25C H 0.0099 0.4898 0.2723 0.063 Uiso 1 1 calc R
C26 C 0.5048(12) 0.3866(7) 0.2458(9) 0.044(4) Uani 1 1 d .
H26 H 0.4866 0.3878 0.2976 0.053 Uiso 1 1 calc R
C27 C 0.5268(12) 0.2932(7) 0.2276(10) 0.064(5) Uani 1 1 d .
H27A H 0.5553 0.2885 0.1794 0.096 Uiso 1 1 calc R
H27B H 0.4607 0.2634 0.2308 0.096 Uiso 1 1 calc R
H27C H 0.5775 0.2716 0.2618 0.096 Uiso 1 1 calc R
C28 C 0.6083(11) 0.4370(9) 0.2391(10) 0.062(5) Uani 1 1 d U
H28A H 0.6630 0.4140 0.2695 0.093 Uiso 1 1 calc R
H28B H 0.5943 0.4917 0.2540 0.093 Uiso 1 1 calc R
H28C H 0.6322 0.4366 0.1895 0.093 Uiso 1 1 calc R
C29 C 0.3854(11) 0.5359(7) 0.2271(9) 0.045(4) Uani 1 1 d .
H29 H 0.4530 0.5592 0.2097 0.054 Uiso 1 1 calc R
C30 C 0.3837(13) 0.5457(9) 0.3115(9) 0.058(5) Uani 1 1 d .
H30A H 0.3888 0.6021 0.3237 0.087 Uiso 1 1 calc R
H30B H 0.4434 0.5170 0.3322 0.087 Uiso 1 1 calc R
H30C H 0.3178 0.5240 0.3304 0.087 Uiso 1 1 calc R
C31 C 0.2950(11) 0.5831(6) 0.1919(7) 0.042(4) Uani 1 1 d .
H31A H 0.2281 0.5691 0.2147 0.063 Uiso 1 1 calc R
H31B H 0.2916 0.5702 0.1411 0.063 Uiso 1 1 calc R
H31C H 0.3078 0.6401 0.1977 0.063 Uiso 1 1 calc R
C32 C 0.4124(12) 0.4350(8) 0.1020(8) 0.045(4) Uani 1 1 d .
H32 H 0.3422 0.4448 0.0796 0.054 Uiso 1 1 calc R
C33 C 0.4515(10) 0.3537(9) 0.0681(7) 0.047(3) Uani 1 1 d .
H33A H 0.4039 0.3108 0.0823 0.070 Uiso 1 1 calc R
H33B H 0.5227 0.3419 0.0850 0.070 Uiso 1 1 calc R
H33C H 0.4520 0.3583 0.0161 0.070 Uiso 1 1 calc R
C34 C 0.4828(13) 0.5084(9) 0.0777(9) 0.064(5) Uani 1 1 d .
H34A H 0.5528 0.5040 0.0992 0.097 Uiso 1 1 calc R
H34B H 0.4495 0.5579 0.0932 0.097 Uiso 1 1 calc R
H34C H 0.4893 0.5084 0.0257 0.097 Uiso 1 1 calc R

loop_
_atom_site_aniso_label
_atom_site_aniso_U_11
_atom_site_aniso_U_22
_atom_site_aniso_U_33
_atom_site_aniso_U_23
_atom_site_aniso_U_13
_atom_site_aniso_U_12
Os1 0.0329(3) 0.02199(18) 0.0198(2) 0.0006(2) -0.0002(3) -0.0007(2)
P1 0.036(2) 0.0230(14) 0.0202(16) 0.0001(16) -0.002(2) -0.0001(13)
P2 0.034(2) 0.0288(16) 0.0241(18) 0.0003(13) -0.0018(16) -0.0003(15)
F1 0.092(9) 0.067(6) 0.181(13) 0.012(9) -0.035(8) -0.006(8)
F2 0.169(13) 0.050(6) 0.148(11) 0.029(6) -0.022(10) 0.010(7)
F3 0.41(3) 0.083(8) 0.115(11) -0.003(7) 0.096(16) -0.016(12)
F4 0.169(13) 0.100(8) 0.151(12) 0.062(7) -0.120(11) -0.043(8)
O1 0.016(6) 0.026(4) 0.029(5) -0.003(3) -0.003(4) 0.001(3)
O2 0.045(7) 0.045(5) 0.028(5) 0.009(4) -0.009(5) -0.006(4)
B1 0.097(17) 0.055(11) 0.020(9) -0.009(8) -0.005(11) -0.008(12)
C1 0.037(8) 0.027(7) 0.021(7) 0.000(5) -0.011(6) -0.004(5)
C2 0.040(9) 0.025(6) 0.028(8) 0.010(5) 0.003(7) 0.002(6)
C3 0.045(10) 0.029(7) 0.036(8) 0.024(6) 0.009(7) 0.004(6)
C4 0.044(10) 0.049(8) 0.035(8) -0.003(7) -0.009(7) -0.005(7)
C5 0.037(9) 0.034(7) 0.026(7) 0.002(6) -0.002(7) 0.007(6)
C6 0.010(7) 0.036(6) 0.037(8) 0.009(6) 0.002(6) -0.004(5)
C7 0.030(7) 0.017(5) 0.029(7) 0.001(5) 0.004(7) -0.007(6)
C8 0.024(10) 0.031(6) 0.021(6) -0.007(5) 0.007(5) 0.001(5)
C9 0.024(8) 0.031(6) 0.043(8) 0.001(5) -0.002(7) -0.002(6)
C10 0.047(9) 0.057(8) 0.025(7) -0.023(6) 0.008(8) 0.010(8)
C11 0.033(8) 0.035(6) 0.054(9) -0.018(6) 0.009(9) -0.006(7)
C12 0.035(10) 0.034(6) 0.051(9) -0.015(6) 0.006(7) -0.003(6)
C13 0.023(9) 0.039(7) 0.030(7) -0.006(5) 0.009(6) 0.003(5)
C14 0.044(11) 0.056(10) 0.075(13) 0.002(9) 0.001(10) -0.009(8)
C15 0.044(10) 0.091(12) 0.047(9) 0.021(10) 0.000(7) -0.011(10)
C16 0.064(13) 0.102(14) 0.072(13) 0.060(11) -0.022(11) 0.002(11)
C17 0.035(9) 0.038(7) 0.035(9) 0.008(6) 0.002(7) 0.008(6)
C18 0.038(8) 0.037(6) 0.042(9) -0.003(7) -0.007(8) 0.005(6)
C19 0.040(9) 0.030(7) 0.031(8) -0.005(6) 0.009(7) -0.008(6)
C20 0.033(8) 0.030(7) 0.025(7) 0.008(5) -0.004(6) -0.006(6)
C21 0.049(10) 0.047(8) 0.031(9) 0.014(6) 0.006(8) -0.010(7)
C22 0.044(8) 0.032(6) 0.039(8) -0.005(7) -0.001(6) -0.005(7)
C23 0.034(8) 0.016(6) 0.036(8) 0.004(5) 0.006(7) -0.001(5)
C24 0.071(12) 0.050(8) 0.028(8) -0.021(7) 0.022(8) 0.014(8)
C25 0.066(10) 0.034(7) 0.026(7) 0.002(7) 0.019(9) 0.020(6)
C26 0.038(8) 0.046(7) 0.048(10) -0.003(6) -0.007(6) -0.004(6)
C27 0.064(12) 0.046(8) 0.082(12) -0.013(10) 0.017(12) 0.015(8)
C28 0.024(8) 0.080(9) 0.083(11) 0.031(9) -0.027(8) -0.003(7)
C29 0.043(9) 0.036(7) 0.056(9) -0.009(8) -0.022(10) -0.004(6)
C30 0.055(11) 0.057(9) 0.063(11) -0.034(9) -0.008(10) -0.008(8)
C31 0.050(10) 0.020(5) 0.056(9) 0.002(5) -0.002(8) 0.004(6)
C32 0.037(10) 0.050(9) 0.046(10) 0.001(7) 0.001(8) -0.007(7)
C33 0.043(9) 0.048(8) 0.049(9) -0.006(8) 0.005(7) 0.003(9)
C34 0.062(13) 0.074(11) 0.058(12) 0.012(9) 0.018(9) -0.031(9)

loop_
_atom_type_symbol
_atom_type_description
_atom_type_scat_dispersion_real
_atom_type_scat_dispersion_imag
_atom_type_scat_source
C C 0.0033 0.0016 'International Tables Vol C Tables 4.2.6.8 and 6.1.1.4'
H H 0.0000 0.0000 'International Tables Vol C Tables 4.2.6.8 and 6.1.1.4'
N N 0.0061 0.0033 'International Tables Vol C Tables 4.2.6.8 and 6.1.1.4'
O O 0.0106 0.0060 'International Tables Vol C Tables 4.2.6.8 and 6.1.1.4'
P P 0.1023 0.0942 'International Tables Vol C Tables 4.2.6.8 and 6.1.1.4'
Os Os -1.2165 7.6030 'International Tables Vol C Tables 4.2.6.8 and 6.1.1.4'
B B 0.0013 0.0007 'International Tables Vol C Tables 4.2.6.8 and 6.1.1.4'
F F 0.0171 0.0103 'International Tables Vol C Tables 4.2.6.8 and 6.1.1.4'

loop_
_geom_angle_atom_site_label_1
_geom_angle_atom_site_label_2
_geom_angle_atom_site_label_3
_geom_angle
C1 Os1 O1 77.0(4)
C1 Os1 O2 155.8(4)
O1 Os1 O2 78.8(3)
C1 Os1 P2 92.6(4)
O1 Os1 P2 95.8(2)
O2 Os1 P2 90.9(2)
C1 Os1 P1 90.7(4)
O1 Os1 P1 93.8(2)
O2 Os1 P1 89.8(2)
P2 Os1 P1 170.35(11)
C1 Os1 H01 108(4)
O1 Os1 H01 169(4)
O2 Os1 H01 96(4)
P2 Os1 H01 74(4)
P1 Os1 H01 96(4)
C1 Os1 H02 70(4)
O1 Os1 H02 146(4)
O2 Os1 H02 134(4)
P2 Os1 H02 78(4)
P1 Os1 H02 94(4)
H01 Os1 H02 39(5)
C23 P1 C20 103.3(6)
C23 P1 C17 101.4(6)
C20 P1 C17 107.1(6)
C23 P1 Os1 112.8(4)
C20 P1 Os1 114.5(4)
C17 P1 Os1 116.2(4)
C32 P2 C26 109.3(7)
C32 P2 C29 100.5(7)
C26 P2 C29 101.4(6)
C32 P2 Os1 115.6(5)
C26 P2 Os1 114.6(5)
C29 P2 Os1 113.7(5)
C7 O1 Os1 116.9(6)
C14 O2 Os1 147.2(10)
F4 B1 F3 110(2)
F4 B1 F1 112.1(16)
F3 B1 F1 101.7(15)
F4 B1 F2 115.5(15)
F3 B1 F2 102.0(15)
F1 B1 F2 113.6(19)
C6 C1 C2 113.9(10)
C6 C1 Os1 116.0(8)
C2 C1 Os1 130.0(9)
C3 C2 C1 123.0(11)
C3 C2 H2 118.5
C1 C2 H2 118.5
C2 C3 C4 119.5(11)
C2 C3 H3 120.3
C4 C3 H3 120.3
C5 C4 C3 120.8(13)
C5 C4 H4 119.6
C3 C4 H4 119.6
C4 C5 C6 120.1(12)
C4 C5 H5 120.0
C6 C5 H5 120.0
C5 C6 C1 122.2(11)
C5 C6 C7 124.6(11)
C1 C6 C7 113.1(11)
O1 C7 C6 116.8(9)
O1 C7 C8 115.8(10)
C6 C7 C8 127.3(11)
C9 C8 C13 119.1(9)
C9 C8 C7 122.1(10)
C13 C8 C7 118.7(10)
C8 C9 C10 120.3(10)
C8 C9 H9 119.9
C10 C9 H9 119.9
C11 C10 C9 120.3(11)
C11 C10 H10 119.8
C9 C10 H10 119.8
C10 C11 C12 119.7(11)
C10 C11 H11 120.1
C12 C11 H11 120.1
C11 C12 C13 121.3(12)
C11 C12 H12 119.3
C13 C12 H12 119.3
C8 C13 C12 119.1(11)
C8 C13 H13 120.4
C12 C13 H13 120.4
O2 C14 C16 117.9(15)
O2 C14 C15 121.6(14)
C16 C14 C15 120.4(15)
C14 C15 H15A 109.5
C14 C15 H15B 109.5
H15A C15 H15B 109.5
C14 C15 H15C 109.5
H15A C15 H15C 109.5
H15B C15 H15C 109.5
C14 C16 H16A 109.5
C14 C16 H16B 109.5
H16A C16 H16B 109.5
C14 C16 H16C 109.5
H16A C16 H16C 109.5
H16B C16 H16C 109.5
C19 C17 C18 108.4(10)
C19 C17 P1 114.2(9)
C18 C17 P1 118.1(9)
C19 C17 H17 104.9
C18 C17 H17 104.9
P1 C17 H17 104.9
C17 C18 H18A 109.5
C17 C18 H18B 109.5
H18A C18 H18B 109.5
C17 C18 H18C 109.5
H18A C18 H18C 109.5
H18B C18 H18C 109.5
C17 C19 H19A 109.5
C17 C19 H19B 109.5
H19A C19 H19B 109.5
C17 C19 H19C 109.5
H19A C19 H19C 109.5
H19B C19 H19C 109.5
C21 C20 C22 110.1(10)
C21 C20 P1 116.8(9)
C22 C20 P1 114.6(9)
C21 C20 H20 104.6
C22 C20 H20 104.6
P1 C20 H20 104.6
C20 C21 H21A 109.5
C20 C21 H21B 109.5
H21A C21 H21B 109.5
C20 C21 H21C 109.5
H21A C21 H21C 109.5
H21B C21 H21C 109.5
C20 C22 H22A 109.5
C20 C22 H22B 109.5
H22A C22 H22B 109.5
C20 C22 H22C 109.5
H22A C22 H22C 109.5
H22B C22 H22C 109.5
C25 C23 C24 108.5(10)
C25 C23 P1 114.0(9)
C24 C23 P1 114.7(9)
C25 C23 H23 106.3
C24 C23 H23 106.3
P1 C23 H23 106.3
C23 C24 H24A 109.5
C23 C24 H24B 109.5
H24A C24 H24B 109.5
C23 C24 H24C 109.5
H24A C24 H24C 109.5
H24B C24 H24C 109.5
C23 C25 H25A 109.5
C23 C25 H25B 109.5
H25A C25 H25B 109.5
C23 C25 H25C 109.5
H25A C25 H25C 109.5
H25B C25 H25C 109.5
C28 C26 C27 111.1(12)
C28 C26 P2 117.1(10)
C27 C26 P2 112.0(11)
C28 C26 H26 105.1
C27 C26 H26 105.1
P2 C26 H26 105.1
C26 C27 H27A 109.5
C26 C27 H27B 109.5
H27A C27 H27B 109.5
C26 C27 H27C 109.5
H27A C27 H27C 109.5
H27B C27 H27C 109.5
C26 C28 H28A 109.5
C26 C28 H28B 109.5
H28A C28 H28B 109.5
C26 C28 H28C 109.5
H28A C28 H28C 109.5
H28B C28 H28C 109.5
C31 C29 C30 111.2(13)
C31 C29 P2 111.8(9)
C30 C29 P2 111.8(10)
C31 C29 H29 107.2
C30 C29 H29 107.2
P2 C29 H29 107.2
C29 C30 H30A 109.5
C29 C30 H30B 109.5
H30A C30 H30B 109.5
C29 C30 H30C 109.5
H30A C30 H30C 109.5
H30B C30 H30C 109.5
C29 C31 H31A 109.5
C29 C31 H31B 109.5
H31A C31 H31B 109.5
C29 C31 H31C 109.5
H31A C31 H31C 109.5
H31B C31 H31C 109.5
C33 C32 C34 112.3(12)
C33 C32 P2 112.2(10)
C34 C32 P2 117.1(10)
C33 C32 H32 104.6
C34 C32 H32 104.6
P2 C32 H32 104.6
C32 C33 H33A 109.5
C32 C33 H33B 109.5
H33A C33 H33B 109.5
C32 C33 H33C 109.5
H33A C33 H33C 109.5
H33B C33 H33C 109.5
C32 C34 H34A 109.5
C32 C34 H34B 109.5
H34A C34 H34B 109.5
C32 C34 H34C 109.5
H34A C34 H34C 109.5
H34B C34 H34C 109.5

loop_
_geom_bond_atom_site_label_1
_geom_bond_atom_site_label_2
_geom_bond_distance
Os1 C1 2.031(11)
Os1 O1 2.119(7)
Os1 O2 2.151(9)
Os1 P2 2.389(3)
Os1 P1 2.402(3)
Os1 H01 1.585(10)
Os1 H02 1.586(10)
P1 C23 1.825(12)
P1 C20 1.868(11)
P1 C17 1.870(14)
P2 C32 1.824(14)
P2 C26 1.849(15)
P2 C29 1.896(12)
F1 B1 1.37(2)
F2 B1 1.38(2)
F3 B1 1.31(2)
F4 B1 1.26(2)
O1 C7 1.280(12)
O2 C14 1.222(18)
C1 C6 1.429(16)
C1 C2 1.434(16)
C2 C3 1.390(17)
C2 H2 0.9300
C3 C4 1.403(17)
C3 H3 0.9300
C4 C5 1.341(16)
C4 H4 0.9300
C5 C6 1.428(17)
C5 H5 0.9300
C6 C7 1.438(16)
C7 C8 1.497(14)
C8 C9 1.377(15)
C8 C13 1.388(15)
C9 C10 1.409(15)
C9 H9 0.9300
C10 C11 1.348(17)
C10 H10 0.9300
C11 C12 1.369(17)
C11 H11 0.9300
C12 C13 1.397(15)
C12 H12 0.9300
C13 H13 0.9300
C14 C16 1.56(2)
C14 C15 1.58(2)
C15 H15A 0.9600
C15 H15B 0.9600
C15 H15C 0.9600
C16 H16A 0.9600
C16 H16B 0.9600
C16 H16C 0.9600
C17 C19 1.541(15)
C17 C18 1.548(17)
C17 H17 0.9800
C18 H18A 0.9600
C18 H18B 0.9600
C18 H18C 0.9600
C19 H19A 0.9600
C19 H19B 0.9600
C19 H19C 0.9600
C20 C21 1.484(17)
C20 C22 1.523(16)
C20 H20 0.9800
C21 H21A 0.9600
C21 H21B 0.9600
C21 H21C 0.9600
C22 H22A 0.9600
C22 H22B 0.9600
C22 H22C 0.9600
C23 C25 1.493(15)
C23 C24 1.552(17)
C23 H23 0.9800
C24 H24A 0.9600
C24 H24B 0.9600
C24 H24C 0.9600
C25 H25A 0.9600
C25 H25B 0.9600
C25 H25C 0.9600
C26 C28 1.539(18)
C26 C27 1.604(17)
C26 H26 0.9800
C27 H27A 0.9600
C27 H27B 0.9600
C27 H27C 0.9600
C28 H28A 0.9600
C28 H28B 0.9600
C28 H28C 0.9600
C29 C31 1.515(17)
C29 C30 1.563(19)
C29 H29 0.9800
C30 H30A 0.9600
C30 H30B 0.9600
C30 H30C 0.9600
C31 H31A 0.9600
C31 H31B 0.9600
C31 H31C 0.9600
C32 C33 1.559(18)
C32 C34 1.561(18)
C32 H32 0.9800
C33 H33A 0.9600
C33 H33B 0.9600
C33 H33C 0.9600
C34 H34A 0.9600
C34 H34B 0.9600
C34 H34C 0.9600
